data_2231491
loop_
_publ_author_name
'Abbasi, Muhammad Athar'
'Nazir, Kenneth'
'Akkurt, Mehmet'
Aziz-ur-Rehman
'Khan, Islam Ullah'
'Mustafa, Ghulam'

_publ_section_title
;
 2,4,6-Trimethylpyridinium 4-nitrobenzoate--4-nitrobenzoic acid (1/1)
;
_journal_coeditor_code HB6339
_journal_issue 9
_journal_name_full 'Acta Crystallographica Section E'
_journal_page_first o2375
_journal_paper_doi 10.1107/S1600536811032922
_journal_volume 67
_journal_year 2011
_chemical_formula_iupac 'C8 H12 N +, C7 H4 N O4 -, C7 H5 N O4'
_chemical_formula_moiety 'C8 H12 N +, C7 H4 N O4 -, C7 H5 N O4'
_chemical_formula_sum 'C22 H21 N3 O8'
_chemical_formula_weight 455.42
_chemical_name_systematic
;
2,4,6-Trimethylpyridinium 4-nitrobenzoate--4-nitrobenzoic acid (1/1)
;
_space_group_IT_number 29
_symmetry_cell_setting orthorhombic
_symmetry_space_group_name_Hall 'P 2c -2ac'
_symmetry_space_group_name_H-M 'P c a 21'
_atom_sites_solution_hydrogens geom
_atom_sites_solution_primary direct
_atom_sites_solution_secondary difmap
_cell_angle_alpha 90
_cell_angle_beta 90
_cell_angle_gamma 90
_cell_formula_units_Z 8
_cell_length_a 14.4061(15)
_cell_length_b 8.4461(10)
_cell_length_c 36.787(4)
_cell_measurement_reflns_used 2857
_cell_measurement_temperature 296(2)
_cell_measurement_theta_max 20.24
_cell_measurement_theta_min 2.65
_cell_volume 4476.1(9)
_computing_cell_refinement 'SAINT (Bruker, 2007)'
_computing_data_collection 'APEX2 (Bruker, 2007)'
_computing_data_reduction 'SAINT (Bruker, 2007)'
_computing_molecular_graphics 'ORTEP-3 for Windows (Farrugia, 1997)'
_computing_publication_material 'WinGX (Farrugia, 1999) and PLATON (Spek, 2009)'
_computing_structure_refinement 'SHELXL97 (Sheldrick, 2008)'
_computing_structure_solution 'SHELXS97 (Sheldrick, 2008)'
_diffrn_ambient_temperature 296(2)
_diffrn_measured_fraction_theta_full 0.999
_diffrn_measured_fraction_theta_max 0.999
_diffrn_measurement_device_type 'Bruker APEXII CCD'
_diffrn_measurement_method '\f and \w'
_diffrn_radiation_monochromator graphite
_diffrn_radiation_source 'sealed tube'
_diffrn_radiation_type MoK\a
_diffrn_radiation_wavelength 0.71073
_diffrn_reflns_av_R_equivalents 0.0902
_diffrn_reflns_av_sigmaI/netI 0.1058
_diffrn_reflns_limit_h_max 10
_diffrn_reflns_limit_h_min -19
_diffrn_reflns_limit_k_max 9
_diffrn_reflns_limit_k_min -11
_diffrn_reflns_limit_l_max 49
_diffrn_reflns_limit_l_min -41
_diffrn_reflns_number 23612
_diffrn_reflns_reduction_process
;
;
_diffrn_reflns_theta_full 28.31
_diffrn_reflns_theta_max 28.31
_diffrn_reflns_theta_min 2.41
_diffrn_standards_number 0
_exptl_absorpt_coefficient_mu 0.105
_exptl_absorpt_correction_type none
_exptl_crystal_colour Colourless
_exptl_crystal_density_diffrn 1.352
_exptl_crystal_density_method 'Not Measured'
_exptl_crystal_description Prism
_exptl_crystal_F_000 1904
_exptl_crystal_size_max 0.54
_exptl_crystal_size_mid 0.44
_exptl_crystal_size_min 0.37
_refine_diff_density_max 0.175
_refine_diff_density_min -0.172
_refine_ls_extinction_coef 0.0019(3)
_refine_ls_extinction_expression FC^*^=KFC[1+0.001XFC^2^\L^3^/SIN(2\Q)]^-1/4^
_refine_ls_extinction_method 'SHELXL97 (Sheldrick, 2008)'
_refine_ls_goodness_of_fit_ref 0.794
_refine_ls_hydrogen_treatment mixed
_refine_ls_matrix_type full
_refine_ls_number_parameters 602
_refine_ls_number_reflns 5658
_refine_ls_number_restraints 1
_refine_ls_restrained_S_all 0.794
_refine_ls_R_factor_all 0.1402
_refine_ls_R_factor_gt 0.0444
_refine_ls_shift/su_max 0.000
_refine_ls_shift/su_mean 0.000
_refine_ls_structure_factor_coef Fsqd
_refine_ls_weighting_details 'calc w=1/[\s^2^(Fo^2^)+(0.0372P)^2^] where P=(Fo^2^+2Fc^2^)/3'
_refine_ls_weighting_scheme calc
_refine_ls_wR_factor_gt 0.0791
_refine_ls_wR_factor_ref 0.1017
_reflns_number_gt 2131
_reflns_number_total 5658
_reflns_threshold_expression I>2\s(I)
_cod_data_source_file hb6339.cif
_cod_data_source_block I
_cod_database_code 2231491
_cod_database_fobs_code 2231491

loop_
_symmetry_equiv_pos_site_id
_symmetry_equiv_pos_as_xyz
1 x,y,z
2 -x,-y,1/2+z
3 1/2-x,y,1/2+z
4 1/2+x,-y,z

loop_
_atom_site_aniso_label
_atom_site_aniso_U_11
_atom_site_aniso_U_22
_atom_site_aniso_U_33
_atom_site_aniso_U_12
_atom_site_aniso_U_13
_atom_site_aniso_U_23
N1E 0.0350(17) 0.054(2) 0.063(3) -0.0029(18) 0.000(2) 0.007(2)
C1E 0.046(3) 0.051(3) 0.053(4) 0.004(2) 0.000(3) 0.002(3)
C2E 0.045(3) 0.061(3) 0.077(4) -0.006(2) -0.009(3) 0.006(3)
C3E 0.041(2) 0.065(3) 0.068(4) 0.001(2) -0.001(3) 0.015(3)
C4E 0.041(2) 0.066(3) 0.059(3) 0.007(2) 0.010(2) 0.011(3)
C5E 0.047(2) 0.055(3) 0.047(3) 0.006(2) 0.006(2) 0.002(2)
C6E 0.074(3) 0.075(3) 0.062(4) 0.012(3) 0.006(3) -0.006(3)
C7E 0.043(3) 0.089(4) 0.135(6) -0.015(3) 0.002(3) 0.027(4)
C8E 0.067(3) 0.067(4) 0.079(5) -0.009(3) -0.003(3) -0.013(3)
N1F 0.0351(17) 0.050(2) 0.049(3) -0.0017(17) -0.0008(18) 0.004(2)
C1F 0.047(2) 0.048(3) 0.050(3) -0.004(2) 0.004(2) 0.005(2)
C2F 0.049(3) 0.062(3) 0.057(3) -0.008(3) -0.009(2) 0.008(3)
C3F 0.046(3) 0.047(3) 0.086(4) 0.005(2) 0.004(3) 0.023(3)
C4F 0.060(3) 0.045(3) 0.065(4) 0.004(2) 0.011(3) 0.000(3)
C5F 0.049(3) 0.045(3) 0.052(4) 0.003(2) 0.010(2) 0.006(3)
C6F 0.075(3) 0.075(4) 0.066(4) -0.005(3) 0.010(3) -0.017(3)
C7F 0.041(3) 0.101(4) 0.146(6) 0.012(3) -0.009(3) 0.020(4)
C8F 0.075(3) 0.068(4) 0.076(4) -0.004(3) -0.024(3) -0.014(3)
O1A 0.107(3) 0.218(6) 0.095(4) 0.017(4) 0.043(3) -0.028(4)
O2A 0.093(3) 0.212(6) 0.157(6) -0.040(4) 0.056(3) -0.017(5)
O3A 0.0626(19) 0.092(3) 0.075(3) 0.0027(19) 0.017(2) -0.018(2)
O4A 0.0501(16) 0.091(2) 0.069(2) -0.0086(18) 0.0127(17) 0.008(2)
N1A 0.070(3) 0.147(6) 0.076(4) 0.011(3) 0.023(3) 0.006(4)
C1A 0.059(3) 0.073(4) 0.059(4) -0.015(3) -0.003(3) 0.003(3)
C2A 0.070(3) 0.093(4) 0.051(3) -0.004(3) 0.011(3) -0.009(3)
C3A 0.053(3) 0.088(4) 0.054(4) 0.011(3) 0.014(3) 0.011(3)
C4A 0.056(3) 0.090(4) 0.064(4) -0.013(3) 0.007(3) 0.001(4)
C5A 0.058(3) 0.068(4) 0.065(4) -0.008(3) 0.012(3) -0.005(3)
C6A 0.041(2) 0.053(3) 0.053(4) 0.006(2) 0.005(2) 0.006(3)
C7A 0.041(3) 0.058(3) 0.070(4) 0.005(2) -0.001(3) 0.010(3)
O1B 0.120(4) 0.241(7) 0.090(4) 0.000(4) 0.045(3) 0.029(4)
O2B 0.116(4) 0.209(6) 0.155(5) 0.065(4) 0.064(4) 0.015(5)
O3B 0.067(2) 0.096(3) 0.066(3) -0.007(2) 0.021(2) 0.018(2)
O4B 0.0538(18) 0.103(2) 0.069(2) 0.0109(19) 0.0072(17) -0.021(2)
N1B 0.081(3) 0.140(5) 0.070(4) -0.011(3) 0.022(3) 0.002(4)
C1B 0.059(3) 0.081(4) 0.058(4) 0.006(3) 0.000(3) -0.007(3)
C2B 0.076(3) 0.094(4) 0.054(4) -0.005(3) 0.003(3) 0.007(3)
C3B 0.055(3) 0.094(4) 0.053(4) -0.007(3) 0.005(3) -0.013(3)
C4B 0.066(3) 0.087(4) 0.078(5) 0.009(3) 0.005(3) -0.002(4)
C5B 0.063(3) 0.070(3) 0.059(4) 0.005(3) 0.013(3) 0.007(3)
C6B 0.049(3) 0.059(3) 0.051(4) -0.008(2) -0.001(2) -0.006(3)
C7B 0.046(3) 0.070(4) 0.065(4) -0.010(3) 0.004(3) -0.017(3)
O1C 0.121(3) 0.101(4) 0.111(4) -0.011(3) -0.064(3) -0.004(3)
O2C 0.067(2) 0.128(4) 0.131(4) 0.016(2) -0.037(2) 0.025(3)
O3C 0.068(2) 0.095(3) 0.094(3) -0.011(2) -0.029(2) -0.025(3)
O4C 0.0420(17) 0.074(2) 0.120(3) -0.0020(18) -0.0133(19) 0.005(2)
N1C 0.063(3) 0.089(4) 0.084(4) 0.000(3) -0.013(3) 0.028(3)
C1C 0.040(2) 0.061(3) 0.069(4) 0.002(2) 0.003(2) 0.003(3)
C2C 0.070(3) 0.060(3) 0.051(3) -0.007(3) -0.007(3) 0.003(3)
C3C 0.041(2) 0.059(3) 0.065(4) -0.001(2) -0.015(2) 0.015(3)
C4C 0.048(3) 0.054(3) 0.069(4) 0.009(2) 0.006(3) 0.010(3)
C5C 0.048(3) 0.054(3) 0.052(3) -0.006(2) 0.005(3) 0.001(3)
C6C 0.039(2) 0.043(3) 0.054(3) -0.005(2) -0.001(2) 0.003(2)
C7C 0.041(3) 0.059(3) 0.079(4) -0.013(3) -0.007(3) 0.014(3)
O1D 0.0528(18) 0.106(3) 0.094(3) 0.001(2) 0.019(2) 0.023(2)
O2D 0.115(3) 0.130(4) 0.102(4) 0.011(3) 0.053(3) -0.024(3)
O3D 0.0381(15) 0.082(2) 0.107(3) 0.0000(17) 0.0182(18) -0.013(2)
O4D 0.067(2) 0.090(3) 0.108(4) -0.003(2) 0.035(2) -0.036(3)
N1D 0.066(3) 0.072(3) 0.058(3) 0.014(2) 0.025(2) 0.016(3)
C1D 0.046(3) 0.047(3) 0.059(4) -0.003(2) 0.012(3) -0.003(3)
C2D 0.038(3) 0.058(3) 0.069(4) -0.005(2) 0.012(2) 0.006(3)
C3D 0.048(3) 0.052(3) 0.049(3) 0.013(2) 0.013(2) 0.015(3)
C4D 0.061(3) 0.060(3) 0.055(3) 0.003(3) 0.008(2) -0.010(3)
C5D 0.048(3) 0.063(3) 0.060(4) -0.001(2) -0.008(3) -0.005(3)
C6D 0.038(2) 0.048(3) 0.056(3) 0.008(2) 0.007(2) 0.007(3)
C7D 0.042(3) 0.057(3) 0.076(4) 0.006(3) 0.006(3) 0.000(3)

loop_
_atom_site_type_symbol
_atom_site_label
_atom_site_fract_x
_atom_site_fract_y
_atom_site_fract_z
_atom_site_U_iso_or_equiv
_atom_site_thermal_displace_type
_atom_site_calc_flag
_atom_site_refinement_flags
_atom_site_occupancy
N N1E 0.0951(2) 0.6583(4) 0.01485(10) 0.0507(13) Uani d . 1.000
C C1E 0.1321(3) 0.7651(5) 0.03852(14) 0.0500(19) Uani d . 1.000
C C2E 0.2221(3) 0.8086(6) 0.03352(15) 0.0610(19) Uani d . 1.000
C C3E 0.2737(3) 0.7498(6) 0.00536(15) 0.0580(18) Uani d . 1.000
C C4E 0.2331(3) 0.6421(5) -0.01785(14) 0.0553(16) Uani d . 1.000
C C5E 0.1438(3) 0.5961(5) -0.01280(13) 0.0497(16) Uani d . 1.000
C C6E 0.0701(3) 0.8265(6) 0.06769(13) 0.0703(19) Uani d . 1.000
C C7E 0.3732(3) 0.7980(6) 0.00030(18) 0.089(3) Uani d . 1.000
C C8E 0.0923(3) 0.4817(6) -0.03699(16) 0.071(2) Uani d . 1.000
N N1F -0.1353(2) 0.8367(4) 0.22390(10) 0.0447(13) Uani d . 1.000
C C1F -0.0849(3) 0.8986(5) 0.25124(13) 0.0483(16) Uani d . 1.000
C C2F 0.0058(3) 0.8497(5) 0.25489(13) 0.0560(17) Uani d . 1.000
C C3F 0.0433(3) 0.7401(6) 0.23086(16) 0.0597(19) Uani d . 1.000
C C4F -0.0131(3) 0.6816(5) 0.20373(14) 0.0567(19) Uani d . 1.000
C C5F -0.1040(3) 0.7304(5) 0.20001(15) 0.0487(19) Uani d . 1.000
C C6F -0.1295(3) 1.0153(6) 0.27559(17) 0.072(2) Uani d . 1.000
C C7F 0.1435(3) 0.6847(7) 0.23554(19) 0.096(3) Uani d . 1.000
C C8F -0.1693(3) 0.6715(6) 0.17190(15) 0.073(2) Uani d . 1.000
O O1A 0.3337(3) 0.8459(7) 0.82422(15) 0.140(3) Uani d . 1.000
O O2A 0.4000(3) 1.0348(7) 0.85151(18) 0.154(3) Uani d . 1.000
O O3A 0.0552(2) 1.0121(4) 0.98158(12) 0.0765(15) Uani d . 1.000
O O4A -0.01771(19) 0.8303(4) 0.94775(9) 0.0700(11) Uani d . 1.000
N N1A 0.3371(4) 0.9421(8) 0.84779(16) 0.098(3) Uani d . 1.000
C C1A 0.1158(3) 0.8436(6) 0.89404(15) 0.064(2) Uani d . 1.000
C C2A 0.1873(3) 0.8444(6) 0.86886(14) 0.0713(19) Uani d . 1.000
C C3A 0.2605(3) 0.9417(7) 0.87478(14) 0.065(2) Uani d . 1.000
C C4A 0.2678(3) 1.0374(6) 0.90457(16) 0.070(2) Uani d . 1.000
C C5A 0.1970(3) 1.0351(6) 0.92933(16) 0.064(2) Uani d . 1.000
C C6A 0.1205(3) 0.9379(5) 0.92473(13) 0.0490(18) Uani d . 1.000
C C7A 0.0485(3) 0.9338(6) 0.95380(16) 0.0563(19) Uani d . 1.000
O O1B -0.1107(3) 0.3497(8) 0.91296(15) 0.150(3) Uani d . 1.000
O O2B -0.1729(4) 0.5467(7) 0.88524(17) 0.160(3) Uani d . 1.000
O O3B 0.1768(2) 0.5131(4) 0.75805(11) 0.0763(16) Uani d . 1.000
O O4B 0.2464(2) 0.3288(4) 0.79171(9) 0.0753(11) Uani d . 1.000
N N1B -0.1128(4) 0.4515(8) 0.88884(17) 0.097(2) Uani d . 1.000
C C1B 0.1109(3) 0.3415(6) 0.84378(15) 0.066(2) Uani d . 1.000
C C2B 0.0394(3) 0.3459(6) 0.86889(15) 0.075(2) Uani d . 1.000
C C3B -0.0337(3) 0.4471(7) 0.86285(16) 0.067(2) Uani d . 1.000
C C4B -0.0389(3) 0.5436(6) 0.83350(18) 0.077(2) Uani d . 1.000
C C5B 0.0330(3) 0.5380(6) 0.80844(14) 0.0640(19) Uani d . 1.000
C C6B 0.1076(3) 0.4385(6) 0.81337(15) 0.0530(19) Uani d . 1.000
C C7B 0.1806(3) 0.4309(7) 0.78477(16) 0.060(2) Uani d . 1.000
O O1C -0.2126(3) 0.0101(5) 0.11550(15) 0.111(2) Uani d . 1.000
O O2C -0.2654(2) 0.2206(6) 0.14139(12) 0.109(2) Uani d . 1.000
O O3C 0.1291(2) 0.2807(5) 0.24426(12) 0.0857(16) Uani d . 1.000
O O4C 0.19185(19) 0.0829(4) 0.21284(11) 0.0787(13) Uani d . 1.000
N N1C -0.2061(3) 0.1190(7) 0.13629(14) 0.079(2) Uani d . 1.000
C C1C 0.0359(3) 0.0609(6) 0.16908(14) 0.0567(18) Uani d . 1.000
C C2C -0.0454(3) 0.0446(6) 0.14892(13) 0.0603(17) Uani d . 1.000
C C3C -0.1192(3) 0.1379(6) 0.15836(14) 0.0550(18) Uani d . 1.000
C C4C -0.1162(3) 0.2450(6) 0.18644(15) 0.0570(19) Uani d . 1.000
C C5C -0.0356(3) 0.2575(6) 0.20585(14) 0.0513(17) Uani d . 1.000
C C6C 0.0404(3) 0.1651(5) 0.19758(12) 0.0453(16) Uani d . 1.000
C C7C 0.1274(3) 0.1787(6) 0.22040(16) 0.0597(19) Uani d . 1.000
O O1D -0.0520(2) 0.2967(5) 0.08810(10) 0.0843(15) Uani d . 1.000
O O2D 0.0105(3) 0.4724(6) 0.12218(15) 0.116(2) Uani d . 1.000
O O3D 0.41943(19) 0.4058(4) 0.02846(10) 0.0757(13) Uani d . 1.000
O O4D 0.3581(2) 0.2083(4) -0.00369(11) 0.0883(18) Uani d . 1.000
N N1D 0.0139(3) 0.3771(6) 0.09787(13) 0.0653(17) Uani d . 1.000
C C1D 0.1914(3) 0.2332(5) 0.03318(14) 0.0507(19) Uani d . 1.000
C C2D 0.1092(3) 0.2513(5) 0.05167(14) 0.0550(19) Uani d . 1.000
C C3D 0.1047(3) 0.3539(5) 0.08009(13) 0.0497(17) Uani d . 1.000
C C4D 0.1804(3) 0.4396(6) 0.09091(13) 0.0587(17) Uani d . 1.000
C C5D 0.2617(3) 0.4257(5) 0.07166(14) 0.0570(19) Uani d . 1.000
C C6D 0.2680(2) 0.3227(5) 0.04234(13) 0.0473(16) Uani d . 1.000
C C7D 0.3560(3) 0.3117(6) 0.02039(15) 0.0583(19) Uani d . 1.000
H H1E 0.03830 0.62960 0.01770 0.0610 Uiso c R 1.000
H H2E 0.24920 0.87990 0.04960 0.0730 Uiso c R 1.000
H H4E 0.26710 0.60070 -0.03710 0.0660 Uiso c R 1.000
H H6K 0.04390 0.73930 0.08090 0.1050 Uiso c R 1.000
H H6L 0.02120 0.88800 0.05700 0.1050 Uiso c R 1.000
H H6M 0.10540 0.89200 0.08400 0.1050 Uiso c R 1.000
H H7K 0.37990 0.90860 0.00570 0.1330 Uiso c R 1.000
H H7L 0.39150 0.77880 -0.02440 0.1330 Uiso c R 1.000
H H7M 0.41190 0.73730 0.01640 0.1330 Uiso c R 1.000
H H8K 0.02780 0.50980 -0.03770 0.1070 Uiso c R 1.000
H H8L 0.09880 0.37630 -0.02760 0.1070 Uiso c R 1.000
H H8M 0.11760 0.48630 -0.06110 0.1070 Uiso c R 1.000
H H1F -0.19180 0.86790 0.22170 0.0530 Uiso c R 1.000
H H2F 0.04230 0.89040 0.27360 0.0670 Uiso c R 1.000
H H4F 0.01070 0.60740 0.18750 0.0680 Uiso c R 1.000
H H6P -0.08390 1.05820 0.29190 0.1080 Uiso c R 1.000
H H6R -0.17750 0.96420 0.28930 0.1080 Uiso c R 1.000
H H6S -0.15590 1.09910 0.26130 0.1080 Uiso c R 1.000
H H7P 0.15710 0.60450 0.21780 0.1440 Uiso c R 1.000
H H7R 0.15160 0.64200 0.25950 0.1440 Uiso c R 1.000
H H7S 0.18480 0.77270 0.23220 0.1440 Uiso c R 1.000
H H8P -0.19170 0.75890 0.15770 0.1100 Uiso c R 1.000
H H8R -0.22070 0.61960 0.18350 0.1100 Uiso c R 1.000
H H8S -0.13790 0.59780 0.15630 0.1100 Uiso c R 1.000
H H1A 0.06430 0.77930 0.89030 0.0770 Uiso c R 1.000
H H1O -0.05570 0.82900 0.96720 0.0840 Uiso d R 1.000
H H2A 0.18510 0.77980 0.84840 0.0850 Uiso c R 1.000
H H4A 0.31930 1.10210 0.90790 0.0840 Uiso c R 1.000
H H5A 0.20040 1.10020 0.94970 0.0760 Uiso c R 1.000
H H1B 0.16100 0.27380 0.84730 0.0790 Uiso c R 1.000
H H2B 0.04070 0.28170 0.88940 0.0890 Uiso c R 1.000
H H2O 0.28270 0.31080 0.77220 0.0900 Uiso d R 1.000
H H4B -0.08910 0.61140 0.83020 0.0920 Uiso c R 1.000
H H5B 0.03080 0.60260 0.78800 0.0770 Uiso c R 1.000
H H1C 0.08770 0.00040 0.16310 0.0680 Uiso c R 1.000
H H2C -0.04940 -0.02690 0.12980 0.0730 Uiso c R 1.000
H H4C -0.16740 0.30730 0.19210 0.0680 Uiso c R 1.000
H H5C -0.03200 0.32940 0.22490 0.0610 Uiso c R 1.000
H H1D 0.19540 0.16000 0.01440 0.0610 Uiso c R 1.000
H H2D 0.05710 0.19380 0.04480 0.0660 Uiso c R 1.000
H H4D 0.17690 0.50620 0.11100 0.0700 Uiso c R 1.000
H H5D 0.31300 0.48590 0.07830 0.0680 Uiso c R 1.000

loop_
_atom_type_symbol
_atom_type_description
_atom_type_scat_dispersion_real
_atom_type_scat_dispersion_imag
_atom_type_scat_source
C C 0.0033 0.0016 ' International Tables Vol C Tables 4.2.6.8 and 6.1.1.4'
H H 0.0000 0.0000 ' International Tables Vol C Tables 4.2.6.8 and 6.1.1.4'
N N 0.0061 0.0033 ' International Tables Vol C Tables 4.2.6.8 and 6.1.1.4'
O O 0.0106 0.0060 ' International Tables Vol C Tables 4.2.6.8 and 6.1.1.4'

loop_
_geom_angle_atom_site_label_1
_geom_angle_atom_site_label_2
_geom_angle_atom_site_label_3
_geom_angle
_geom_angle_publ_flag
C7A O4A H1O 108.00 no
C7B O4B H2O 112.00 no
C1E N1E C5E 122.6(3) no
C1E N1E H1E 119.00 no
C5E N1E H1E 119.00 no
C1F N1F C5F 124.8(3) no
C5F N1F H1F 118.00 no
C1F N1F H1F 118.00 no
O2A N1A C3A 119.0(6) no
O1A N1A O2A 123.9(6) no
O1A N1A C3A 117.1(6) no
O2B N1B C3B 120.2(6) no
O1B N1B C3B 115.2(5) no
O1B N1B O2B 124.6(6) no
O1C N1C O2C 125.5(5) no
O2C N1C C3C 115.1(5) no
O1C N1C C3C 119.4(5) no
O1D N1D C3D 119.0(4) no
O2D N1D C3D 117.0(4) no
O1D N1D O2D 124.0(5) no
N1E C1E C2E 117.7(4) no
N1E C1E C6E 117.2(4) no
C2E C1E C6E 125.1(4) no
C1E C2E C3E 121.5(5) no
C2E C3E C4E 118.6(4) no
C2E C3E C7E 120.9(5) no
C4E C3E C7E 120.5(5) no
C3E C4E C5E 120.5(4) no
N1E C5E C8E 116.1(4) no
N1E C5E C4E 119.2(4) no
C4E C5E C8E 124.7(4) no
C1E C2E H2E 119.00 no
C3E C2E H2E 119.00 no
C5E C4E H4E 120.00 no
C3E C4E H4E 120.00 no
H6K C6E H6L 110.00 no
H6L C6E H6M 109.00 no
C1E C6E H6M 109.00 no
C1E C6E H6L 109.00 no
C1E C6E H6K 109.00 no
H6K C6E H6M 109.00 no
C3E C7E H7K 110.00 no
H7L C7E H7M 109.00 no
H7K C7E H7L 109.00 no
C3E C7E H7M 109.00 no
C3E C7E H7L 109.00 no
H7K C7E H7M 109.00 no
C5E C8E H8K 110.00 no
C5E C8E H8M 109.00 no
C5E C8E H8L 110.00 no
H8L C8E H8M 109.00 no
H8K C8E H8L 110.00 no
H8K C8E H8M 109.00 no
C2F C1F C6F 123.6(4) no
N1F C1F C2F 117.9(4) no
N1F C1F C6F 118.5(4) no
C1F C2F C3F 120.5(4) no
C2F C3F C7F 120.0(5) no
C4F C3F C7F 121.9(5) no
C2F C3F C4F 118.1(4) no
C3F C4F C5F 121.6(4) no
C4F C5F C8F 124.8(4) no
N1F C5F C8F 118.1(4) no
N1F C5F C4F 117.2(4) no
C3F C2F H2F 120.00 no
C1F C2F H2F 120.00 no
C5F C4F H4F 119.00 no
C3F C4F H4F 119.00 no
H6P C6F H6S 110.00 no
C1F C6F H6P 109.00 no
H6R C6F H6S 110.00 no
C1F C6F H6S 109.00 no
C1F C6F H6R 109.00 no
H6P C6F H6R 110.00 no
H7P C7F H7S 109.00 no
C3F C7F H7R 109.00 no
H7P C7F H7R 110.00 no
C3F C7F H7P 109.00 no
H7R C7F H7S 109.00 no
C3F C7F H7S 110.00 no
H8P C8F H8S 109.00 no
H8R C8F H8S 109.00 no
C5F C8F H8R 109.00 no
C5F C8F H8S 110.00 no
H8P C8F H8R 109.00 no
C5F C8F H8P 110.00 no
C2A C1A C6A 120.4(4) no
C1A C2A C3A 118.3(5) no
C2A C3A C4A 123.2(5) no
N1A C3A C4A 118.6(5) no
N1A C3A C2A 118.2(5) no
C3A C4A C5A 117.9(4) no
C4A C5A C6A 121.4(5) no
C5A C6A C7A 118.7(4) no
C1A C6A C7A 122.6(4) no
C1A C6A C5A 118.7(4) no
O3A C7A O4A 124.1(5) no
O4A C7A C6A 113.6(4) no
O3A C7A C6A 122.2(4) no
C2A C1A H1A 120.00 no
C6A C1A H1A 120.00 no
C3A C2A H2A 121.00 no
C1A C2A H2A 121.00 no
C3A C4A H4A 121.00 no
C5A C4A H4A 121.00 no
C6A C5A H5A 119.00 no
C4A C5A H5A 119.00 no
C2B C1B C6B 119.8(4) no
C1B C2B C3B 118.6(5) no
C2B C3B C4B 123.1(5) no
N1B C3B C4B 117.0(5) no
N1B C3B C2B 119.9(5) no
C3B C4B C5B 117.9(4) no
C4B C5B C6B 121.1(5) no
C5B C6B C7B 119.0(5) no
C1B C6B C7B 121.3(4) no
C1B C6B C5B 119.6(4) no
O4B C7B C6B 113.8(5) no
O3B C7B C6B 121.3(4) no
O3B C7B O4B 124.9(5) no
C2B C1B H1B 120.00 no
C6B C1B H1B 120.00 no
C3B C2B H2B 121.00 no
C1B C2B H2B 121.00 no
C3B C4B H4B 121.00 no
C5B C4B H4B 121.00 no
C6B C5B H5B 119.00 no
C4B C5B H5B 119.00 no
C2C C1C C6C 120.7(4) no
C1C C2C C3C 117.5(5) no
N1C C3C C2C 116.7(5) no
N1C C3C C4C 120.2(4) no
C2C C3C C4C 123.1(4) no
C3C C4C C5C 118.1(4) no
C4C C5C C6C 121.0(5) no
C5C C6C C7C 119.5(4) no
C1C C6C C7C 120.8(4) no
C1C C6C C5C 119.7(4) no
O3C C7C O4C 126.3(5) no
O3C C7C C6C 117.8(4) no
O4C C7C C6C 116.0(5) no
C2C C1C H1C 120.00 no
C6C C1C H1C 120.00 no
C3C C2C H2C 121.00 no
C1C C2C H2C 121.00 no
C3C C4C H4C 121.00 no
C5C C4C H4C 121.00 no
C4C C5C H5C 119.00 no
C6C C5C H5C 119.00 no
C2D C1D C6D 120.5(4) no
C1D C2D C3D 119.5(4) no
N1D C3D C2D 117.9(4) no
N1D C3D C4D 120.5(4) no
C2D C3D C4D 121.5(4) no
C3D C4D C5D 119.0(4) no
C4D C5D C6D 120.6(4) no
C1D C6D C5D 118.7(4) no
C1D C6D C7D 120.6(4) no
C5D C6D C7D 120.7(4) no
O3D C7D O4D 126.8(4) no
O3D C7D C6D 116.7(4) no
O4D C7D C6D 116.5(4) no
C2D C1D H1D 120.00 no
C6D C1D H1D 120.00 no
C1D C2D H2D 120.00 no
C3D C2D H2D 120.00 no
C3D C4D H4D 121.00 no
C5D C4D H4D 120.00 no
C4D C5D H5D 120.00 no
C6D C5D H5D 120.00 no

loop_
_geom_bond_atom_site_label_1
_geom_bond_atom_site_label_2
_geom_bond_distance
_geom_bond_publ_flag
O1A N1A 1.189(9) no
O2A N1A 1.205(8) no
O3A C7A 1.221(7) no
O4A C7A 1.313(6) no
O4A H1O 0.9000 no
O1B N1B 1.236(9) no
O2B N1B 1.189(9) no
O3B C7B 1.205(7) no
O4B C7B 1.307(6) no
O4B H2O 0.9000 no
O1C N1C 1.200(7) no
O2C N1C 1.225(7) no
O3C C7C 1.230(7) no
O4C C7C 1.263(6) no
O1D N1D 1.221(6) no
N1E C1E 1.362(6) no
N1E C5E 1.343(6) no
O2D N1D 1.204(7) no
O3D C7D 1.247(6) no
O4D C7D 1.244(6) no
N1E H1E 0.8600 no
N1F C5F 1.335(6) no
N1F C1F 1.346(6) no
N1F H1F 0.8600 no
N1A C3A 1.484(7) no
N1B C3B 1.488(8) no
N1C C3C 1.501(6) no
N1D C3D 1.476(6) no
C1E C2E 1.360(6) no
C1E C6E 1.489(7) no
C2E C3E 1.368(7) no
C3E C7E 1.502(6) no
C3E C4E 1.378(7) no
C4E C5E 1.357(6) no
C5E C8E 1.509(7) no
C2E H2E 0.9300 no
C4E H4E 0.9300 no
C6E H6L 0.9600 no
C6E H6K 0.9600 no
C6E H6M 0.9600 no
C7E H7M 0.9600 no
C7E H7K 0.9600 no
C7E H7L 0.9600 no
C8E H8M 0.9600 no
C8E H8L 0.9600 no
C8E H8K 0.9600 no
C1F C6F 1.479(7) no
C1F C2F 1.377(6) no
C2F C3F 1.389(7) no
C3F C4F 1.379(7) no
C3F C7F 1.527(6) no
C4F C5F 1.380(6) no
C5F C8F 1.484(7) no
C2F H2F 0.9300 no
C4F H4F 0.9300 no
C6F H6P 0.9600 no
C6F H6R 0.9600 no
C6F H6S 0.9600 no
C7F H7S 0.9600 no
C7F H7P 0.9600 no
C7F H7R 0.9600 no
C8F H8P 0.9600 no
C8F H8S 0.9600 no
C8F H8R 0.9600 no
C1A C6A 1.383(7) no
C1A C2A 1.385(7) no
C2A C3A 1.355(7) no
C3A C4A 1.366(8) no
C4A C5A 1.368(7) no
C5A C6A 1.385(6) no
C6A C7A 1.490(7) no
C1A H1A 0.9300 no
C2A H2A 0.9300 no
C4A H4A 0.9300 no
C5A H5A 0.9300 no
C1B C6B 1.387(8) no
C1B C2B 1.384(7) no
C2B C3B 1.374(7) no
C3B C4B 1.355(8) no
C4B C5B 1.387(7) no
C5B C6B 1.376(7) no
C6B C7B 1.489(7) no
C1B H1B 0.9300 no
C2B H2B 0.9300 no
C4B H4B 0.9300 no
C5B H5B 0.9300 no
C1C C2C 1.393(6) no
C1C C6C 1.370(7) no
C2C C3C 1.368(7) no
C3C C4C 1.374(7) no
C4C C5C 1.367(7) no
C5C C6C 1.379(6) no
C6C C7C 1.513(7) no
C1C H1C 0.9300 no
C2C H2C 0.9300 no
C4C H4C 0.9300 no
C5C H5C 0.9300 no
C1D C2D 1.374(6) no
C1D C6D 1.379(6) no
C2D C3D 1.360(7) no
C3D C4D 1.368(6) no
C4D C5D 1.374(6) no
C5D C6D 1.389(7) no
C6D C7D 1.506(6) no
C1D H1D 0.9300 no
C2D H2D 0.9300 no
C4D H4D 0.9300 no
C5D H5D 0.9300 no

loop_
_geom_hbond_atom_site_label_D
_geom_hbond_atom_site_label_H
_geom_hbond_atom_site_label_A
_geom_hbond_site_symmetry_A
_geom_hbond_distance_DH
_geom_hbond_distance_HA
_geom_hbond_distance_DA
_geom_hbond_angle_DHA
_geom_hbond_publ_flag
N1E H1E O3D 4_465 0.86 1.78 2.636(4) 171 yes
N1F H1F O4C 4_465 0.86 1.76 2.613(4) 173 yes
O4A H1O O4D 4_466 0.90 1.67 2.549(5) 164 yes
O4B H2O O3C 3_555 0.90 1.65 2.536(5) 165 yes
C4E H4E O1B 4_564 0.93 2.58 3.398(7) 147 yes
C7E H7K O4D 1_565 0.96 2.57 3.475(6) 156 yes
C7E H7L O1B 4_564 0.96 2.55 3.455(9) 158 yes

loop_
_geom_torsion_atom_site_label_1
_geom_torsion_atom_site_label_2
_geom_torsion_atom_site_label_3
_geom_torsion_atom_site_label_4
_geom_torsion
_geom_torsion_publ_flag
C5E N1E C1E C2E -0.2(6) no
C5E N1E C1E C6E 179.2(4) no
C1E N1E C5E C4E -0.8(6) no
C1E N1E C5E C8E -178.9(4) no
C5F N1F C1F C2F 0.3(7) no
C1F N1F C5F C8F 178.7(4) no
C5F N1F C1F C6F -179.9(4) no
C1F N1F C5F C4F -0.3(7) no
O2A N1A C3A C4A -5.4(9) no
O1A N1A C3A C4A 172.2(6) no
O1A N1A C3A C2A -6.8(8) no
O2A N1A C3A C2A 175.6(6) no
O1B N1B C3B C4B 172.2(6) no
O2B N1B C3B C4B -6.7(9) no
O1B N1B C3B C2B -6.6(9) no
O2B N1B C3B C2B 174.5(6) no
O1C N1C C3C C4C -169.2(5) no
O1C N1C C3C C2C 11.0(8) no
O2C N1C C3C C4C 11.1(7) no
O2C N1C C3C C2C -168.7(5) no
O2D N1D C3D C2D -177.5(5) no
O1D N1D C3D C2D 4.7(7) no
O2D N1D C3D C4D -0.8(7) no
O1D N1D C3D C4D -178.6(5) no
C6E C1E C2E C3E -178.1(5) no
N1E C1E C2E C3E 1.1(7) no
C1E C2E C3E C4E -1.1(8) no
C1E C2E C3E C7E -179.6(5) no
C2E C3E C4E C5E 0.2(7) no
C7E C3E C4E C5E 178.6(5) no
C3E C4E C5E C8E 178.7(5) no
C3E C4E C5E N1E 0.8(7) no
N1F C1F C2F C3F 0.2(7) no
C6F C1F C2F C3F -179.7(5) no
C1F C2F C3F C7F -179.0(5) no
C1F C2F C3F C4F -0.6(7) no
C2F C3F C4F C5F 0.6(7) no
C7F C3F C4F C5F 179.0(5) no
C3F C4F C5F C8F -179.1(5) no
C3F C4F C5F N1F -0.2(7) no
C2A C1A C6A C7A -176.0(5) no
C6A C1A C2A C3A -1.2(7) no
C2A C1A C6A C5A 1.3(7) no
C1A C2A C3A N1A 179.9(5) no
C1A C2A C3A C4A 0.9(8) no
N1A C3A C4A C5A -179.6(5) no
C2A C3A C4A C5A -0.6(8) no
C3A C4A C5A C6A 0.7(8) no
C4A C5A C6A C7A 176.4(5) no
C4A C5A C6A C1A -1.0(7) no
C5A C6A C7A O3A -0.6(7) no
C5A C6A C7A O4A -175.8(4) no
C1A C6A C7A O3A 176.6(5) no
C1A C6A C7A O4A 1.5(7) no
C2B C1B C6B C5B -0.2(8) no
C6B C1B C2B C3B 0.2(8) no
C2B C1B C6B C7B -176.7(5) no
C1B C2B C3B C4B -0.3(8) no
C1B C2B C3B N1B 178.4(5) no
N1B C3B C4B C5B -178.3(5) no
C2B C3B C4B C5B 0.5(8) no
C3B C4B C5B C6B -0.5(8) no
C4B C5B C6B C7B 176.9(5) no
C4B C5B C6B C1B 0.3(8) no
C1B C6B C7B O3B 178.6(5) no
C5B C6B C7B O3B 2.1(8) no
C1B C6B C7B O4B -1.3(7) no
C5B C6B C7B O4B -177.8(5) no
C6C C1C C2C C3C 1.0(7) no
C2C C1C C6C C5C -1.6(7) no
C2C C1C C6C C7C 177.7(5) no
C1C C2C C3C C4C 0.0(8) no
C1C C2C C3C N1C 179.9(5) no
C2C C3C C4C C5C -0.4(8) no
N1C C3C C4C C5C 179.8(5) no
C3C C4C C5C C6C -0.2(8) no
C4C C5C C6C C7C -178.1(5) no
C4C C5C C6C C1C 1.1(7) no
C1C C6C C7C O3C 175.9(5) no
C1C C6C C7C O4C -4.0(7) no
C5C C6C C7C O3C -4.8(7) no
C5C C6C C7C O4C 175.3(5) no
C6D C1D C2D C3D -2.6(7) no
C2D C1D C6D C7D -175.5(4) no
C2D C1D C6D C5D 3.0(7) no
C1D C2D C3D N1D 176.5(4) no
C1D C2D C3D C4D -0.3(7) no
N1D C3D C4D C5D -174.1(4) no
C2D C3D C4D C5D 2.5(7) no
C3D C4D C5D C6D -2.0(7) no
C4D C5D C6D C1D -0.8(7) no
C4D C5D C6D C7D 177.8(4) no
C1D C6D C7D O3D 174.1(4) no
C1D C6D C7D O4D -6.6(7) no
C5D C6D C7D O3D -4.4(7) no
C5D C6D C7D O4D 174.9(4) no
